data_7111742
loop_
_publ_author_name
'Winter, Stephen M.'
'Roberts, Ryan J.'
'Mailman, Aaron'
'Cvrkalj, Kristina'
'Assoud, Abdeljalil'
'Oakley, Richard T.'

_publ_section_title
;
 Thermal conversion of a pyridine-bridged bisdithiazolyl radical to a
 zwitterionic bisdithiazolopyridone
;
_journal_issue 25
_journal_name_full 'Chemical Communications'
_journal_page_first 4496
_journal_page_last 4498
_journal_paper_doi 10.1039/c0cc00775g
_journal_volume 46
_journal_year 2010
_chemical_formula_sum 'C7 H6 F6 N3 O S4 Sb'
_chemical_formula_weight 512.14
_chemical_name_systematic
;
?
;
_space_group_IT_number 14
_symmetry_cell_setting monoclinic
_symmetry_space_group_name_Hall '-P 2yn'
_symmetry_space_group_name_H-M 'P 1 21/n 1'
_atom_sites_solution_hydrogens geom
_atom_sites_solution_primary direct
_atom_sites_solution_secondary difmap
_audit_creation_method SHELXL-97
_cell_angle_alpha 90.00
_cell_angle_beta 95.3000(10)
_cell_angle_gamma 90.00
_cell_formula_units_Z 4
_cell_length_a 8.4861(4)
_cell_length_b 13.7971(7)
_cell_length_c 13.1136(7)
_cell_measurement_temperature 296(2)
_cell_volume 1528.82(13)
_computing_structure_refinement 'SHELXL-97 (Sheldrick, 2008)'
_computing_structure_solution 'SHELXS-97 (Sheldrick, 2008)'
_diffrn_ambient_temperature 296(2)
_diffrn_measured_fraction_theta_full 1.000
_diffrn_measured_fraction_theta_max 1.000
_diffrn_radiation_monochromator graphite
_diffrn_radiation_source 'fine-focus sealed tube'
_diffrn_radiation_type MoK\a
_diffrn_radiation_wavelength 0.71073
_diffrn_reflns_av_R_equivalents 0.0244
_diffrn_reflns_av_sigmaI/netI 0.0178
_diffrn_reflns_limit_h_max 10
_diffrn_reflns_limit_h_min -10
_diffrn_reflns_limit_k_max 17
_diffrn_reflns_limit_k_min -17
_diffrn_reflns_limit_l_max 16
_diffrn_reflns_limit_l_min -16
_diffrn_reflns_number 14995
_diffrn_reflns_theta_full 26.00
_diffrn_reflns_theta_max 26.00
_diffrn_reflns_theta_min 2.75
_exptl_absorpt_coefficient_mu 2.416
_exptl_absorpt_correction_T_max 0.9096
_exptl_absorpt_correction_T_min 0.6437
_exptl_absorpt_correction_type empirical
_exptl_absorpt_process_details 'APEX II'
_exptl_crystal_colour Red
_exptl_crystal_density_diffrn 2.225
_exptl_crystal_density_method 'not measured'
_exptl_crystal_description block
_exptl_crystal_F_000 984
_exptl_crystal_size_max 0.20
_exptl_crystal_size_mid 0.16
_exptl_crystal_size_min 0.04
_refine_diff_density_max 0.696
_refine_diff_density_min -0.647
_refine_diff_density_rms 0.102
_refine_ls_extinction_method none
_refine_ls_goodness_of_fit_ref 1.521
_refine_ls_hydrogen_treatment constr
_refine_ls_matrix_type full
_refine_ls_number_parameters 223
_refine_ls_number_reflns 3002
_refine_ls_number_restraints 30
_refine_ls_restrained_S_all 1.513
_refine_ls_R_factor_all 0.0526
_refine_ls_R_factor_gt 0.0444
_refine_ls_shift/su_max 0.001
_refine_ls_shift/su_mean 0.000
_refine_ls_structure_factor_coef Fsqd
_refine_ls_weighting_details 'calc w=1/[\s^2^(Fo^2^)+(0.0178P)^2^+2.3927P] where P=(Fo^2^+2Fc^2^)/3'
_refine_ls_weighting_scheme calc
_refine_ls_wR_factor_gt 0.0994
_refine_ls_wR_factor_ref 0.1033
_reflns_number_gt 2524
_reflns_number_total 3002
_reflns_threshold_expression >2sigma(I)
_cod_data_source_file C0CC00775Gsup1.cif
_cod_data_source_block meosb_b_0m
_cod_original_sg_symbol_H-M P2_1/n
_cod_database_code 7111742

loop_
_symmetry_equiv_pos_as_xyz
'x, y, z'
'-x+1/2, y+1/2, -z+1/2'
'-x, -y, -z'
'x-1/2, -y-1/2, z-1/2'

loop_
_atom_site_label
_atom_site_type_symbol
_atom_site_fract_x
_atom_site_fract_y
_atom_site_fract_z
_atom_site_U_iso_or_equiv
_atom_site_adp_type
_atom_site_occupancy
_atom_site_symmetry_multiplicity
_atom_site_calc_flag
_atom_site_refinement_flags
_atom_site_disorder_assembly
_atom_site_disorder_group
Sb1 Sb 0.57132(5) 0.10026(3) 0.31943(3) 0.06467(17) Uani 1 1 d . . .
S1 S 1.6637(3) 0.36480(19) 0.02411(19) 0.1151(8) Uani 1 1 d . . .
S2 S 1.5282(3) 0.41774(16) 0.13539(19) 0.1108(8) Uani 1 1 d . . .
S3 S 0.9385(2) 0.09909(14) 0.10025(15) 0.0831(5) Uani 1 1 d . . .
S4 S 0.9897(2) 0.21835(15) 0.19246(15) 0.0865(5) Uani 1 1 d . . .
N1 N 1.3228(6) 0.1878(3) 0.0079(3) 0.0610(12) Uani 1 1 d . . .
N2 N 1.5530(7) 0.2740(4) -0.0130(4) 0.0852(17) Uani 1 1 d . . .
N3 N 1.0922(6) 0.1044(4) 0.0338(4) 0.0663(13) Uani 1 1 d . . .
O1 O 1.2170(8) 0.3748(5) 0.2436(5) 0.142(3) Uani 1 1 d . . .
C1 C 1.4254(7) 0.2621(5) 0.0344(5) 0.0673(16) Uani 1 1 d . . .
C2 C 1.3918(8) 0.3276(4) 0.1140(5) 0.0728(18) Uani 1 1 d . . .
C3 C 1.2596(8) 0.3167(5) 0.1678(5) 0.0726(18) Uani 1 1 d . . .
C4 C 1.1584(7) 0.2413(4) 0.1375(4) 0.0601(14) Uani 1 1 d . . .
C5 C 1.1896(6) 0.1757(4) 0.0578(4) 0.0550(13) Uani 1 1 d . . .
C6 C 1.3563(8) 0.1199(5) -0.0748(5) 0.0813(19) Uani 1 1 d . . .
H6A H 1.2735 0.0725 -0.0838 0.122 Uiso 1 1 calc R . .
H6B H 1.4555 0.0880 -0.0568 0.122 Uiso 1 1 calc R . .
H6C H 1.3617 0.1553 -0.1374 0.122 Uiso 1 1 calc R . .
C7 C 1.2904(12) 0.3920(8) 0.3267(8) 0.148(4) Uani 1 1 d . . .
H7A H 1.2301 0.4355 0.3650 0.222 Uiso 1 1 calc R . .
H7B H 1.3902 0.4212 0.3160 0.222 Uiso 1 1 calc R . .
H7C H 1.3083 0.3326 0.3642 0.222 Uiso 1 1 calc R . .
F1A F 0.586(5) 0.055(3) 0.205(3) 0.316(9) Uani 0.383(16) 1 d PU A 1
F1B F 0.667(3) 0.1072(16) 0.2046(15) 0.316(9) Uani 0.617(16) 1 d PU A 2
F2A F 0.7859(13) 0.1013(6) 0.3703(11) 0.166(5) Uani 0.715(14) 1 d PU A 1
F2B F 0.698(3) 0.0910(19) 0.427(3) 0.166(5) Uani 0.285(14) 1 d PU A 2
F3A F 0.5929(13) -0.0308(5) 0.3174(11) 0.174(6) Uani 0.765(15) 1 d PU A 1
F3B F 0.503(5) -0.0072(19) 0.382(4) 0.174(6) Uani 0.235(15) 1 d PU A 2
F4A F 0.519(4) 0.2141(17) 0.360(3) 0.167(5) Uani 0.253(11) 1 d PU A 1
F4B F 0.5999(12) 0.2315(5) 0.2916(9) 0.167(5) Uani 0.747(11) 1 d PU A 2
F5A F 0.407(4) 0.055(3) 0.381(2) 0.231(6) Uani 0.281(9) 1 d P A 1
F5B F 0.5360(15) 0.1369(11) 0.4465(8) 0.231(6) Uani 0.719(9) 1 d P A 2
F6A F 0.443(3) 0.0862(19) 0.202(3) 0.154(5) Uani 0.267(13) 1 d PU A 1
F6B F 0.3654(11) 0.1082(6) 0.2690(11) 0.154(5) Uani 0.733(13) 1 d PU A 2

loop_
_atom_site_aniso_label
_atom_site_aniso_U_11
_atom_site_aniso_U_22
_atom_site_aniso_U_33
_atom_site_aniso_U_23
_atom_site_aniso_U_13
_atom_site_aniso_U_12
Sb1 0.0634(3) 0.0680(3) 0.0614(3) -0.0009(2) -0.00071(18) 0.01140(19)
S1 0.0969(15) 0.1227(18) 0.1220(18) 0.0249(15) -0.0106(13) -0.0487(14)
S2 0.1256(18) 0.0873(14) 0.1125(17) 0.0028(12) -0.0272(14) -0.0464(13)
S3 0.0790(11) 0.0907(12) 0.0813(12) -0.0118(10) 0.0174(9) -0.0175(9)
S4 0.0771(11) 0.1027(14) 0.0807(12) -0.0246(10) 0.0118(9) 0.0022(10)
N1 0.067(3) 0.061(3) 0.054(3) 0.000(2) 0.002(2) -0.009(2)
N2 0.080(4) 0.091(4) 0.083(4) 0.014(3) -0.004(3) -0.020(3)
N3 0.075(3) 0.064(3) 0.060(3) -0.008(2) 0.007(2) -0.012(3)
O1 0.159(6) 0.133(5) 0.122(5) -0.072(4) -0.055(4) 0.059(4)
C1 0.067(4) 0.066(4) 0.066(4) 0.016(3) -0.014(3) -0.008(3)
C2 0.077(4) 0.058(4) 0.076(4) 0.007(3) -0.030(3) -0.010(3)
C3 0.084(4) 0.061(4) 0.067(4) -0.012(3) -0.025(3) 0.012(3)
C4 0.065(3) 0.061(3) 0.052(3) -0.001(3) -0.006(3) 0.013(3)
C5 0.062(3) 0.055(3) 0.046(3) 0.004(2) -0.004(2) 0.001(3)
C6 0.089(5) 0.080(5) 0.078(5) -0.015(4) 0.027(4) -0.012(4)
C7 0.133(8) 0.195(12) 0.115(8) -0.061(8) 0.005(7) 0.045(8)
F1A 0.36(2) 0.36(2) 0.270(13) -0.065(14) 0.268(16) -0.127(15)
F1B 0.36(2) 0.36(2) 0.270(13) -0.065(14) 0.268(16) -0.127(15)
F2A 0.072(6) 0.130(5) 0.282(14) -0.041(7) -0.059(7) 0.013(5)
F2B 0.072(6) 0.130(5) 0.282(14) -0.041(7) -0.059(7) 0.013(5)
F3A 0.144(8) 0.061(4) 0.296(14) -0.009(5) -0.095(9) 0.019(4)
F3B 0.144(8) 0.061(4) 0.296(14) -0.009(5) -0.095(9) 0.019(4)
F4A 0.169(8) 0.085(4) 0.235(11) 0.063(5) -0.050(7) -0.035(5)
F4B 0.169(8) 0.085(4) 0.235(11) 0.063(5) -0.050(7) -0.035(5)
F5A 0.242(12) 0.347(16) 0.117(7) -0.089(9) 0.082(7) -0.085(11)
F5B 0.242(12) 0.347(16) 0.117(7) -0.089(9) 0.082(7) -0.085(11)
F6A 0.066(5) 0.120(5) 0.262(13) 0.045(7) -0.054(6) 0.005(4)
F6B 0.066(5) 0.120(5) 0.262(13) 0.045(7) -0.054(6) 0.005(4)

loop_
_atom_type_symbol
_atom_type_description
_atom_type_scat_dispersion_real
_atom_type_scat_dispersion_imag
_atom_type_scat_source
C C 0.0033 0.0016 'International Tables Vol C Tables 4.2.6.8 and 6.1.1.4'
H H 0.0000 0.0000 'International Tables Vol C Tables 4.2.6.8 and 6.1.1.4'
N N 0.0061 0.0033 'International Tables Vol C Tables 4.2.6.8 and 6.1.1.4'
O O 0.0106 0.0060 'International Tables Vol C Tables 4.2.6.8 and 6.1.1.4'
F F 0.0171 0.0103 'International Tables Vol C Tables 4.2.6.8 and 6.1.1.4'
S S 0.1246 0.1234 'International Tables Vol C Tables 4.2.6.8 and 6.1.1.4'
Sb Sb -0.5866 1.5461 'International Tables Vol C Tables 4.2.6.8 and 6.1.1.4'

loop_
_geom_angle_atom_site_label_1
_geom_angle_atom_site_label_2
_geom_angle_atom_site_label_3
_geom_angle
F1A Sb1 F2B 129(2)
F1A Sb1 F4A 132(2)
F2B Sb1 F4A 88.5(13)
F1A Sb1 F1B 33.5(11)
F2B Sb1 F1B 113.8(16)
F4A Sb1 F1B 111.1(15)
F1A Sb1 F5A 114.4(15)
F2B Sb1 F5A 93.2(19)
F4A Sb1 F5A 86.8(19)
F1B Sb1 F5A 147.1(12)
F1A Sb1 F5B 172.2(12)
F2B Sb1 F5B 52.9(12)
F4A Sb1 F5B 52.4(12)
F1B Sb1 F5B 154.2(8)
F5A Sb1 F5B 58.1(9)
F1A Sb1 F6B 80.9(17)
F2B Sb1 F6B 145.4(15)
F4A Sb1 F6B 78.0(10)
F1B Sb1 F6B 100.8(10)
F5A Sb1 F6B 54.7(14)
F5B Sb1 F6B 94.8(7)
F1A Sb1 F3B 99(2)
F2B Sb1 F3B 76.6(15)
F4A Sb1 F3B 120(2)
F1B Sb1 F3B 128.0(19)
F5A Sb1 F3B 38.4(18)
F5B Sb1 F3B 73.9(17)
F6B Sb1 F3B 82.9(10)
F1A Sb1 F6A 43.3(18)
F2B Sb1 F6A 169.3(12)
F4A Sb1 F6A 102.0(14)
F1B Sb1 F6A 64.6(16)
F5A Sb1 F6A 85.3(16)
F5B Sb1 F6A 132.9(14)
F6B Sb1 F6A 38.1(11)
F3B Sb1 F6A 95.9(14)
F1A Sb1 F3A 65.9(16)
F2B Sb1 F3A 83.1(9)
F4A Sb1 F3A 159.6(15)
F1B Sb1 F3A 89.3(9)
F5A Sb1 F3A 75.2(15)
F5B Sb1 F3A 108.6(7)
F6B Sb1 F3A 98.6(4)
F3B Sb1 F3A 39.7(14)
F6A Sb1 F3A 86.2(9)
F1A Sb1 F4B 99.6(15)
F2B Sb1 F4B 98.7(10)
F4A Sb1 F4B 38.8(12)
F1B Sb1 F4B 72.8(8)
F5A Sb1 F4B 123.1(16)
F5B Sb1 F4B 86.8(6)
F6B Sb1 F4B 90.5(4)
F3B Sb1 F4B 159.0(18)
F6A Sb1 F4B 90.9(8)
F3A Sb1 F4B 161.2(7)
F1A Sb1 F2A 100.1(17)
F2B Sb1 F2A 35.6(13)
F4A Sb1 F2A 98.7(9)
F1B Sb1 F2A 78.3(10)
F5A Sb1 F2A 127.6(15)
F5B Sb1 F2A 84.7(6)
F6B Sb1 F2A 176.0(4)
F3B Sb1 F2A 100.7(10)
F6A Sb1 F2A 142.0(14)
F3A Sb1 F2A 85.3(4)
F4B Sb1 F2A 85.6(4)
N2 S1 S2 98.1(3)
C2 S2 S1 92.3(3)
N3 S3 S4 98.15(19)
C4 S4 S3 92.3(2)
C5 N1 C1 120.3(5)
C5 N1 C6 119.8(5)
C1 N1 C6 119.9(5)
C1 N2 S1 116.0(5)
C5 N3 S3 115.0(4)
C7 O1 C3 128.2(7)
N2 C1 N1 120.6(6)
N2 C1 C2 119.8(6)
N1 C1 C2 119.6(6)
C3 C2 C1 121.8(6)
C3 C2 S2 124.4(5)
C1 C2 S2 113.8(6)
O1 C3 C4 117.1(7)
O1 C3 C2 126.4(7)
C4 C3 C2 116.4(6)
C3 C4 C5 122.4(6)
C3 C4 S4 123.0(5)
C5 C4 S4 114.6(4)
N3 C5 N1 120.6(5)
N3 C5 C4 119.9(5)
N1 C5 C4 119.4(5)
F6A F1A Sb1 76(2)
F5B F2B Sb1 66.5(9)
F2B F5B Sb1 60.6(13)
F1A F6A Sb1 61(2)

loop_
_geom_bond_atom_site_label_1
_geom_bond_atom_site_label_2
_geom_bond_distance
Sb1 F1A 1.64(3)
Sb1 F2B 1.70(3)
Sb1 F4A 1.73(3)
Sb1 F1B 1.778(13)
Sb1 F5A 1.79(3)
Sb1 F5B 1.793(8)
Sb1 F6B 1.813(7)
Sb1 F3B 1.81(4)
Sb1 F6A 1.81(3)
Sb1 F3A 1.817(8)
Sb1 F4B 1.867(8)
Sb1 F2A 1.881(9)
S1 N2 1.614(6)
S1 S2 2.072(4)
S2 C2 1.704(6)
S3 N3 1.636(5)
S3 S4 2.064(3)
S4 C4 1.691(6)
N1 C5 1.367(7)
N1 C1 1.369(7)
N1 C6 1.480(7)
N2 C1 1.307(8)
N3 C5 1.305(7)
O1 C7 1.227(10)
O1 C3 1.352(8)
C1 C2 1.430(9)
C2 C3 1.388(9)
C3 C4 1.384(8)
C4 C5 1.425(8)
F1A F6A 1.28(5)
F2B F5B 1.56(3)
